data_7118502
loop_
_publ_author_name
'Wu, Jiaping'
'Wang, Dongxu'
'Wan, Yanjun'
'Ma, Cheng'

_publ_section_title
;
 Rhodium-catalyzed tunable oxidative cyclization toward the selective
 synthesis of \a-pyrones and furans.
;
_journal_issue 8
_journal_name_full 'Chemical communications (Cambridge, England)'
_journal_page_first 1661
_journal_page_last 1664
_journal_paper_doi 10.1039/c5cc09137c
_journal_volume 52
_journal_year 2016
_chemical_formula_moiety 'C24 H17 Br O3'
_chemical_formula_sum 'C24 H17 Br O3'
_chemical_formula_weight 433.29
_chemical_name_common 'Methyl 2-(4-bromophenyl)-4,5-diphenylfuran-3-carboxylate'
_chemical_name_systematic wip2014-9-3
_space_group_crystal_system triclinic
_space_group_IT_number 2
_space_group_name_Hall '-P 1'
_space_group_name_H-M_alt 'P -1'
_symmetry_space_group_name_Hall '-P 1'
_symmetry_space_group_name_H-M 'P -1'
_atom_sites_solution_hydrogens geom
_atom_sites_solution_primary direct
_atom_sites_solution_secondary difmap
_audit_creation_date 2014-09-28
_audit_creation_method
;
Olex2 1.2
(compiled 2014.03.20 svn.r2914 for OlexSys, GUI svn.r4816)
;
_audit_update_record
;
2015-10-07 deposited with the CCDC.
2015-12-01 downloaded from the CCDC.
;
_cell_angle_alpha 68.569(8)
_cell_angle_beta 80.101(6)
_cell_angle_gamma 67.458(8)
_cell_formula_units_Z 2
_cell_length_a 9.7030(6)
_cell_length_b 10.0809(10)
_cell_length_c 11.7856(9)
_cell_measurement_reflns_used 1943
_cell_measurement_temperature 293(2)
_cell_measurement_theta_max 29.5861
_cell_measurement_theta_min 3.4075
_cell_volume 990.43(16)
_computing_cell_refinement
;
CrysAlisPro, Agilent Technologies,
Version 1.171.35.11 (release 16-05-2011 CrysAlis171 .NET)
(compiled May 16 2011,17:55:39)
;
_computing_data_collection
;
CrysAlisPro, Agilent Technologies,
Version 1.171.35.11 (release 16-05-2011 CrysAlis171 .NET)
(compiled May 16 2011,17:55:39)
;
_computing_data_reduction
;
CrysAlisPro, Agilent Technologies,
Version 1.171.35.11 (release 16-05-2011 CrysAlis171 .NET)
(compiled May 16 2011,17:55:39)
;
_computing_molecular_graphics 'Olex2 (Dolomanov et al., 2009)'
_computing_publication_material 'Olex2 (Dolomanov et al., 2009)'
_computing_structure_refinement 'ShelXL (Sheldrick, 2008)'
_computing_structure_solution 'ShelXS (Sheldrick, 2008)'
_diffrn_ambient_temperature 293.15
_diffrn_detector_area_resol_mean 10.3592
_diffrn_measured_fraction_theta_full 0.998
_diffrn_measured_fraction_theta_max 0.998
_diffrn_measurement_device_type 'Xcalibur, Atlas, Gemini ultra'
_diffrn_measurement_method '\w scans'
_diffrn_orient_matrix_UB_11 -0.0097406000
_diffrn_orient_matrix_UB_12 0.0674188000
_diffrn_orient_matrix_UB_13 0.0115271000
_diffrn_orient_matrix_UB_21 0.0513665000
_diffrn_orient_matrix_UB_22 0.0167942000
_diffrn_orient_matrix_UB_23 -0.0488260000
_diffrn_orient_matrix_UB_31 -0.0594946000
_diffrn_orient_matrix_UB_32 0.0410060000
_diffrn_orient_matrix_UB_33 -0.0408538000
_diffrn_radiation_monochromator graphite
_diffrn_radiation_type MoK\a
_diffrn_radiation_wavelength 0.71073
_diffrn_reflns_av_R_equivalents 0.0464
_diffrn_reflns_av_unetI/netI 0.0599
_diffrn_reflns_limit_h_max 11
_diffrn_reflns_limit_h_min -9
_diffrn_reflns_limit_k_max 11
_diffrn_reflns_limit_k_min -12
_diffrn_reflns_limit_l_max 12
_diffrn_reflns_limit_l_min -14
_diffrn_reflns_number 6231
_diffrn_reflns_theta_full 25.35
_diffrn_reflns_theta_max 25.35
_diffrn_reflns_theta_min 3.41
_diffrn_source 'Enhance (Mo) X-ray Source'
_exptl_absorpt_coefficient_mu 2.097
_exptl_absorpt_correction_T_max 1.00000
_exptl_absorpt_correction_T_min 0.71571
_exptl_absorpt_correction_type multi-scan
_exptl_absorpt_process_details
;
CrysAlisPro, Agilent Technologies,
Version 1.171.35.11 (release 16-05-2011 CrysAlis171 .NET)
(compiled May 16 2011,17:55:39)
Empirical absorption correction using spherical harmonics,
 implemented in SCALE3 ABSPACK scaling algorithm.
;
_exptl_crystal_colour colorless
_exptl_crystal_density_diffrn 1.453
_exptl_crystal_density_method 'not measured'
_exptl_crystal_description platelet
_exptl_crystal_F_000 440
_exptl_crystal_size_max 0.45
_exptl_crystal_size_mid 0.4
_exptl_crystal_size_min 0.2
_refine_diff_density_max 0.375
_refine_diff_density_min -0.443
_refine_diff_density_rms 0.062
_refine_ls_extinction_method none
_refine_ls_goodness_of_fit_ref 1.062
_refine_ls_hydrogen_treatment constr
_refine_ls_matrix_type full
_refine_ls_number_parameters 254
_refine_ls_number_reflns 3617
_refine_ls_number_restraints 0
_refine_ls_restrained_S_all 1.062
_refine_ls_R_factor_all 0.0604
_refine_ls_R_factor_gt 0.0410
_refine_ls_shift/su_max 0.003
_refine_ls_shift/su_mean 0.000
_refine_ls_structure_factor_coef Fsqd
_refine_ls_weighting_details 'calc w=1/[\s^2^(Fo^2^)+(0.0290P)^2^+0.0000P] where P=(Fo^2^+2Fc^2^)/3'
_refine_ls_weighting_scheme calc
_refine_ls_wR_factor_gt 0.0778
_refine_ls_wR_factor_ref 0.0879
_reflns_number_gt 2846
_reflns_number_total 3617
_reflns_threshold_expression >2sigma(I)
_cod_data_source_file c5cc09137c2.cif
_cod_data_source_block 140926_wjp2014_9_3_cw_2
_cod_original_cell_volume 990.44(14)
_cod_database_code 7118502
_chemical_oxdiff_formula 'c10 h10 n2 o8 Br1'
_reflns_odcompleteness_completeness 99.75
_reflns_odcompleteness_iscentric 1
_reflns_odcompleteness_theta 26.32
_olex2_refinement_description
;
1. Fixed Uiso
 At 1.2 times of:
  All C(H) groups
 At 1.5 times of:
  All C(H,H,H) groups
2.a Aromatic/amide H refined with riding coordinates:
 C6(H6), C7(H7), C9(H9), C10(H10), C12(H12), C13(H13), C14(H14), C15(H15),
 C16(H16), C18(H18), C19(H19), C20(H20), C21(H21), C22(H22)
2.b Idealised Me refined as rotating group:
 C24(H24A,H24B,H24C)
;

loop_
_space_group_symop_id
_space_group_symop_operation_xyz
1 'x, y, z'
2 '-x, -y, -z'

loop_
_atom_site_label
_atom_site_type_symbol
_atom_site_fract_x
_atom_site_fract_y
_atom_site_fract_z
_atom_site_U_iso_or_equiv
_atom_site_adp_type
_atom_site_occupancy
_atom_site_calc_flag
_atom_site_refinement_flags_posn
Br1 Br 0.18041(3) 0.48905(4) 0.47717(3) 0.05771(14) Uani 1 d .
O1 O 0.86538(19) 0.4784(2) 0.22121(16) 0.0391(5) Uani 1 d .
O2 O 1.0810(2) -0.0362(2) 0.3808(2) 0.0569(6) Uani 1 d .
O3 O 0.8402(2) 0.0406(2) 0.34358(19) 0.0483(6) Uani 1 d .
C1 C 1.0152(3) 0.4313(3) 0.1877(2) 0.0363(7) Uani 1 d .
C2 C 1.0740(3) 0.2774(3) 0.2244(2) 0.0349(6) Uani 1 d .
C3 C 0.9521(3) 0.2251(3) 0.2837(2) 0.0328(6) Uani 1 d .
C4 C 0.8294(3) 0.3499(3) 0.2807(2) 0.0353(7) Uani 1 d .
C5 C 0.6739(3) 0.3816(3) 0.3279(2) 0.0349(6) Uani 1 d .
C6 C 0.5600(3) 0.5077(4) 0.2623(3) 0.0457(8) Uani 1 d .
H6 H 0.5829 0.5712 0.1876 0.055 Uiso 1 calc R
C7 C 0.4134(3) 0.5406(4) 0.3059(3) 0.0469(8) Uani 1 d .
H7 H 0.3381 0.6255 0.2615 0.056 Uiso 1 calc R
C8 C 0.3812(3) 0.4453(3) 0.4163(3) 0.0382(7) Uani 1 d .
C9 C 0.4910(3) 0.3208(3) 0.4834(3) 0.0424(7) Uani 1 d .
H9 H 0.4672 0.2579 0.5582 0.051 Uiso 1 calc R
C10 C 0.6374(3) 0.2892(3) 0.4394(2) 0.0406(7) Uani 1 d .
H10 H 0.7122 0.2050 0.4850 0.049 Uiso 1 calc R
C11 C 1.0745(3) 0.5554(3) 0.1265(2) 0.0393(7) Uani 1 d .
C12 C 1.0100(4) 0.6898(4) 0.1520(3) 0.0517(8) Uani 1 d .
H12 H 0.9273 0.7024 0.2057 0.062 Uiso 1 calc R
C13 C 1.0672(4) 0.8063(4) 0.0984(3) 0.0635(10) Uani 1 d .
H13 H 1.0234 0.8967 0.1162 0.076 Uiso 1 calc R
C14 C 1.1892(4) 0.7874(4) 0.0189(3) 0.0615(10) Uani 1 d .
H14 H 1.2278 0.8653 -0.0171 0.074 Uiso 1 calc R
C15 C 1.2538(4) 0.6554(4) -0.0076(3) 0.0581(10) Uani 1 d .
H15 H 1.3363 0.6436 -0.0614 0.070 Uiso 1 calc R
C16 C 1.1971(3) 0.5386(4) 0.0454(3) 0.0482(8) Uani 1 d .
H16 H 1.2411 0.4490 0.0266 0.058 Uiso 1 calc R
C17 C 1.2310(3) 0.1819(3) 0.2100(2) 0.0358(7) Uani 1 d .
C18 C 1.3449(3) 0.1992(4) 0.2536(3) 0.0492(8) Uani 1 d .
H18 H 1.3222 0.2720 0.2913 0.059 Uiso 1 calc R
C19 C 1.4916(3) 0.1094(5) 0.2414(3) 0.0622(10) Uani 1 d .
H19 H 1.5670 0.1233 0.2699 0.075 Uiso 1 calc R
C20 C 1.5269(4) 0.0006(5) 0.1883(3) 0.0677(11) Uani 1 d .
H20 H 1.6259 -0.0603 0.1811 0.081 Uiso 1 calc R
C21 C 1.4147(4) -0.0188(4) 0.1450(3) 0.0636(10) Uani 1 d .
H21 H 1.4380 -0.0934 0.1091 0.076 Uiso 1 calc R
C22 C 1.2687(3) 0.0724(4) 0.1550(3) 0.0502(8) Uani 1 d .
H22 H 1.1941 0.0601 0.1242 0.060 Uiso 1 calc R
C23 C 0.9675(3) 0.0639(3) 0.3406(2) 0.0373(7) Uani 1 d .
C24 C 0.8421(4) -0.1123(4) 0.4130(3) 0.0621(10) Uani 1 d .
H24A H 0.9176 -0.1834 0.3787 0.093 Uiso 1 calc GR
H24B H 0.7464 -0.1182 0.4099 0.093 Uiso 1 calc GR
H24C H 0.8634 -0.1365 0.4962 0.093 Uiso 1 calc GR

loop_
_atom_site_aniso_label
_atom_site_aniso_U_11
_atom_site_aniso_U_22
_atom_site_aniso_U_33
_atom_site_aniso_U_23
_atom_site_aniso_U_13
_atom_site_aniso_U_12
Br1 0.03072(18) 0.0645(3) 0.0792(3) -0.0292(2) 0.00760(15) -0.01687(17)
O1 0.0337(10) 0.0330(12) 0.0457(11) -0.0113(9) 0.0018(8) -0.0096(9)
O2 0.0341(11) 0.0413(14) 0.0757(15) -0.0014(12) -0.0106(10) -0.0059(11)
O3 0.0387(11) 0.0329(12) 0.0713(14) -0.0067(11) -0.0171(10) -0.0139(10)
C1 0.0303(14) 0.0396(19) 0.0379(16) -0.0135(14) 0.0019(11) -0.0116(14)
C2 0.0320(14) 0.0363(18) 0.0395(15) -0.0161(14) -0.0011(12) -0.0119(14)
C3 0.0269(14) 0.0326(17) 0.0383(15) -0.0101(13) -0.0049(11) -0.0096(13)
C4 0.0336(15) 0.0332(17) 0.0373(15) -0.0071(13) -0.0038(12) -0.0131(14)
C5 0.0286(14) 0.0316(17) 0.0432(16) -0.0141(14) -0.0023(11) -0.0070(13)
C6 0.0388(16) 0.0420(19) 0.0424(17) -0.0037(15) 0.0010(13) -0.0103(15)
C7 0.0333(16) 0.0379(19) 0.0537(19) -0.0088(16) -0.0080(13) 0.0008(14)
C8 0.0273(14) 0.0408(18) 0.0507(18) -0.0212(15) 0.0004(12) -0.0114(14)
C9 0.0383(16) 0.0419(19) 0.0462(17) -0.0112(15) 0.0016(13) -0.0177(15)
C10 0.0326(15) 0.0377(18) 0.0439(17) -0.0075(14) -0.0074(12) -0.0074(14)
C11 0.0422(16) 0.0380(19) 0.0364(16) -0.0070(14) -0.0048(12) -0.0163(15)
C12 0.0497(19) 0.042(2) 0.061(2) -0.0140(17) 0.0027(15) -0.0189(17)
C13 0.073(2) 0.038(2) 0.075(2) -0.0117(19) -0.004(2) -0.0211(19)
C14 0.072(2) 0.051(2) 0.059(2) 0.0029(19) -0.0079(18) -0.036(2)
C15 0.058(2) 0.068(3) 0.047(2) -0.0055(19) 0.0034(15) -0.036(2)
C16 0.0508(18) 0.048(2) 0.0455(18) -0.0144(16) 0.0017(14) -0.0199(17)
C17 0.0315(14) 0.0371(18) 0.0389(15) -0.0108(14) 0.0001(11) -0.0141(14)
C18 0.0409(17) 0.053(2) 0.0576(19) -0.0175(17) -0.0093(14) -0.0183(17)
C19 0.0332(18) 0.070(3) 0.077(2) -0.011(2) -0.0113(16) -0.0195(19)
C20 0.0345(18) 0.064(3) 0.080(3) -0.015(2) 0.0082(17) -0.0038(18)
C21 0.056(2) 0.056(2) 0.074(2) -0.033(2) 0.0153(18) -0.0121(19)
C22 0.0419(17) 0.056(2) 0.057(2) -0.0230(18) 0.0026(14) -0.0186(17)
C23 0.0300(15) 0.0422(19) 0.0379(16) -0.0120(14) -0.0027(12) -0.0112(15)
C24 0.063(2) 0.040(2) 0.082(2) -0.0052(19) -0.0139(18) -0.0262(18)

loop_
_atom_type_symbol
_atom_type_description
_atom_type_scat_dispersion_real
_atom_type_scat_dispersion_imag
_atom_type_scat_source
C C 0.0033 0.0016 'International Tables Vol C Tables 4.2.6.8 and 6.1.1.4'
H H 0.0000 0.0000 'International Tables Vol C Tables 4.2.6.8 and 6.1.1.4'
Br Br -0.2901 2.4595 'International Tables Vol C Tables 4.2.6.8 and 6.1.1.4'
O O 0.0106 0.0060 'International Tables Vol C Tables 4.2.6.8 and 6.1.1.4'

loop_
_geom_angle_atom_site_label_1
_geom_angle_atom_site_label_2
_geom_angle_atom_site_label_3
_geom_angle
C4 O1 C1 107.3(2)
C23 O3 C24 115.5(2)
O1 C1 C11 114.6(3)
C2 C1 O1 110.1(2)
C2 C1 C11 135.2(3)
C1 C2 C3 105.9(2)
C1 C2 C17 127.3(2)
C3 C2 C17 126.8(3)
C2 C3 C23 124.1(2)
C4 C3 C2 107.3(2)
C4 C3 C23 128.5(2)
O1 C4 C5 113.7(2)
C3 C4 O1 109.4(2)
C3 C4 C5 136.9(2)
C6 C5 C4 120.5(2)
C10 C5 C4 121.1(2)
C10 C5 C6 118.3(3)
C5 C6 H6 119.3
C7 C6 C5 121.4(3)
C7 C6 H6 119.3
C6 C7 H7 120.7
C8 C7 C6 118.6(3)
C8 C7 H7 120.7
C7 C8 Br1 119.1(2)
C9 C8 Br1 119.5(2)
C9 C8 C7 121.4(3)
C8 C9 H9 120.2
C8 C9 C10 119.6(3)
C10 C9 H9 120.2
C5 C10 H10 119.6
C9 C10 C5 120.7(3)
C9 C10 H10 119.6
C12 C11 C1 119.7(3)
C12 C11 C16 119.1(3)
C16 C11 C1 121.2(3)
C11 C12 H12 119.7
C11 C12 C13 120.6(3)
C13 C12 H12 119.7
C12 C13 H13 120.2
C14 C13 C12 119.5(4)
C14 C13 H13 120.2
C13 C14 H14 119.7
C15 C14 C13 120.5(3)
C15 C14 H14 119.7
C14 C15 H15 119.9
C14 C15 C16 120.3(3)
C16 C15 H15 119.9
C11 C16 H16 120.0
C15 C16 C11 120.0(3)
C15 C16 H16 120.0
C18 C17 C2 120.3(3)
C22 C17 C2 121.6(2)
C22 C17 C18 118.1(3)
C17 C18 H18 119.7
C19 C18 C17 120.6(3)
C19 C18 H18 119.7
C18 C19 H19 119.7
C20 C19 C18 120.6(3)
C20 C19 H19 119.7
C19 C20 H20 120.2
C19 C20 C21 119.6(3)
C21 C20 H20 120.2
C20 C21 H21 120.1
C22 C21 C20 119.9(4)
C22 C21 H21 120.1
C17 C22 H22 119.4
C21 C22 C17 121.2(3)
C21 C22 H22 119.4
O2 C23 O3 123.2(3)
O2 C23 C3 124.2(2)
O3 C23 C3 112.7(2)
O3 C24 H24A 109.5
O3 C24 H24B 109.5
O3 C24 H24C 109.5
H24A C24 H24B 109.5
H24A C24 H24C 109.5
H24B C24 H24C 109.5

loop_
_geom_bond_atom_site_label_1
_geom_bond_atom_site_label_2
_geom_bond_distance
Br1 C8 1.896(3)
O1 C1 1.381(3)
O1 C4 1.375(3)
O2 C23 1.198(3)
O3 C23 1.336(3)
O3 C24 1.452(3)
C1 C2 1.355(4)
C1 C11 1.471(4)
C2 C3 1.446(3)
C2 C17 1.477(4)
C3 C4 1.355(4)
C3 C23 1.470(4)
C4 C5 1.469(4)
C5 C6 1.391(4)
C5 C10 1.385(4)
C6 H6 0.9300
C6 C7 1.381(4)
C7 H7 0.9300
C7 C8 1.375(4)
C8 C9 1.370(4)
C9 H9 0.9300
C9 C10 1.382(4)
C10 H10 0.9300
C11 C12 1.378(4)
C11 C16 1.390(4)
C12 H12 0.9300
C12 C13 1.388(4)
C13 H13 0.9300
C13 C14 1.375(5)
C14 H14 0.9300
C14 C15 1.363(5)
C15 H15 0.9300
C15 C16 1.386(4)
C16 H16 0.9300
C17 C18 1.387(4)
C17 C22 1.379(4)
C18 H18 0.9300
C18 C19 1.379(5)
C19 H19 0.9300
C19 C20 1.361(5)
C20 H20 0.9300
C20 C21 1.382(5)
C21 H21 0.9300
C21 C22 1.374(5)
C22 H22 0.9300
C24 H24A 0.9600
C24 H24B 0.9600
C24 H24C 0.9600

loop_
_geom_torsion_atom_site_label_1
_geom_torsion_atom_site_label_2
_geom_torsion_atom_site_label_3
_geom_torsion_atom_site_label_4
_geom_torsion
Br1 C8 C9 C10 -179.7(2)
O1 C1 C2 C3 0.7(3)
O1 C1 C2 C17 -177.9(2)
O1 C1 C11 C12 28.2(4)
O1 C1 C11 C16 -153.4(2)
O1 C4 C5 C6 36.7(4)
O1 C4 C5 C10 -141.9(3)
C1 O1 C4 C3 -0.7(3)
C1 O1 C4 C5 177.0(2)
C1 C2 C3 C4 -1.1(3)
C1 C2 C3 C23 -178.2(3)
C1 C2 C17 C18 54.9(4)
C1 C2 C17 C22 -126.0(3)
C1 C11 C12 C13 177.8(3)
C1 C11 C16 C15 -177.7(3)
C2 C1 C11 C12 -148.7(3)
C2 C1 C11 C16 29.6(5)
C2 C3 C4 O1 1.1(3)
C2 C3 C4 C5 -175.9(3)
C2 C3 C23 O2 26.4(5)
C2 C3 C23 O3 -154.1(2)
C2 C17 C18 C19 179.4(3)
C2 C17 C22 C21 -178.2(3)
C3 C2 C17 C18 -123.4(3)
C3 C2 C17 C22 55.7(4)
C3 C4 C5 C6 -146.4(3)
C3 C4 C5 C10 34.9(5)
C4 O1 C1 C2 0.0(3)
C4 O1 C1 C11 -177.7(2)
C4 C3 C23 O2 -150.2(3)
C4 C3 C23 O3 29.4(4)
C4 C5 C6 C7 -179.1(3)
C4 C5 C10 C9 179.4(3)
C5 C6 C7 C8 -0.3(5)
C6 C5 C10 C9 0.8(4)
C6 C7 C8 Br1 -180.0(2)
C6 C7 C8 C9 0.8(5)
C7 C8 C9 C10 -0.5(4)
C8 C9 C10 C5 -0.3(4)
C10 C5 C6 C7 -0.4(4)
C11 C1 C2 C3 177.7(3)
C11 C1 C2 C17 -0.9(5)
C11 C12 C13 C14 0.2(5)
C12 C11 C16 C15 0.7(4)
C12 C13 C14 C15 0.1(5)
C13 C14 C15 C16 0.1(5)
C14 C15 C16 C11 -0.5(5)
C16 C11 C12 C13 -0.6(5)
C17 C2 C3 C4 177.5(3)
C17 C2 C3 C23 0.3(4)
C17 C18 C19 C20 -1.0(5)
C18 C17 C22 C21 0.9(4)
C18 C19 C20 C21 0.7(5)
C19 C20 C21 C22 0.5(5)
C20 C21 C22 C17 -1.3(5)
C22 C17 C18 C19 0.2(4)
C23 C3 C4 O1 178.1(3)
C23 C3 C4 C5 1.2(5)
C24 O3 C23 O2 7.5(4)
C24 O3 C23 C3 -172.1(3)
